data_4516963
loop_
_publ_author_name
'Hayashibara, Hitomi'
'Ngamnithiporn, Aurapat'
'Nomura, Kotohiro'

_publ_section_title
;
 Reactions of (Arylimido)vanadium(V)-Trialkyl Complexes with Phenols:
 Effects of Arylimido Ligands and Phenols for Formation of the Vanadium
 Phenoxides.
;
_journal_issue 3
_journal_name_full 'ACS omega'
_journal_page_first 5818
_journal_page_last 5828
_journal_paper_doi 10.1021/acsomega.9b00531
_journal_volume 4
_journal_year 2019
_chemical_formula_moiety 'C26 H42 Cl2 N O Si2 V'
_chemical_formula_sum 'C26 H42 Cl2 N O Si2 V'
_chemical_formula_weight 562.64
_space_group_crystal_system triclinic
_space_group_IT_number 2
_space_group_name_Hall '-P 1'
_space_group_name_H-M_alt 'P -1'
_atom_sites_solution_hydrogens geom
_atom_sites_solution_primary direct
_atom_sites_solution_secondary difmap
_cell_angle_alpha 79.023(8)
_cell_angle_beta 85.859(8)
_cell_angle_gamma 63.135(5)
_cell_formula_units_Z 2
_cell_length_a 9.8243(8)
_cell_length_b 10.0464(8)
_cell_length_c 17.8772(17)
_cell_measurement_reflns_used 6156
_cell_measurement_temperature 93
_cell_measurement_theta_max 27.50
_cell_measurement_theta_min 3.10
_cell_volume 1545.0(2)
_computing_cell_refinement 'CrystalClear-SM Expert 2.1 b45'
_computing_data_collection 'CrystalClear-SM Expert 2.1 b45 (Rigaku, 2015)'
_computing_data_reduction 'CrystalClear-SM Expert 2.1 b45'
_computing_molecular_graphics 'CrystalStructure 4.2'
_computing_publication_material 'CrystalStructure 4.2 (Rigaku, 2015)'
_computing_structure_refinement 'SHELXL Version 2014/7 (Sheldrick, 2008)'
_computing_structure_solution 'SHELXT (Sheldrick, 2014)'
_diffrn_ambient_temperature 93
_diffrn_detector_area_resol_mean 5.814
_diffrn_measured_fraction_theta_full 0.992
_diffrn_measured_fraction_theta_max 0.896
_diffrn_measurement_device_type 'Rigaku XtaLAB P200'
_diffrn_measurement_method \w
_diffrn_radiation_type 'Mo K\a'
_diffrn_radiation_wavelength 0.71075
_diffrn_reflns_av_R_equivalents 0.0469
_diffrn_reflns_Laue_measured_fraction_full 0.992
_diffrn_reflns_Laue_measured_fraction_max 0.896
_diffrn_reflns_limit_h_max 12
_diffrn_reflns_limit_h_min -12
_diffrn_reflns_limit_k_max 12
_diffrn_reflns_limit_k_min -13
_diffrn_reflns_limit_l_max 22
_diffrn_reflns_limit_l_min -23
_diffrn_reflns_number 23845
_diffrn_reflns_point_group_measured_fraction_full 0.992
_diffrn_reflns_point_group_measured_fraction_max 0.896
_diffrn_reflns_theta_full 25.242
_diffrn_reflns_theta_max 27.539
_diffrn_reflns_theta_min 3.097
_diffrn_standards_number 0
_exptl_absorpt_coefficient_mu 0.589
_exptl_absorpt_correction_T_max 0.943
_exptl_absorpt_correction_T_min 0.568
_exptl_absorpt_correction_type multi-scan
_exptl_absorpt_process_details 'REQAB (Rigaku, 1998)'
_exptl_crystal_colour red
_exptl_crystal_density_diffrn 1.209
_exptl_crystal_density_method 'not measured'
_exptl_crystal_description prism
_exptl_crystal_F_000 596.00
_exptl_crystal_size_max 0.390
_exptl_crystal_size_mid 0.200
_exptl_crystal_size_min 0.100
_refine_diff_density_max 0.61
_refine_diff_density_min -0.53
_refine_ls_extinction_method none
_refine_ls_goodness_of_fit_ref 1.224
_refine_ls_hydrogen_treatment constr
_refine_ls_number_parameters 298
_refine_ls_number_reflns 6396
_refine_ls_number_restraints 0
_refine_ls_R_factor_all 0.0385
_refine_ls_R_factor_gt 0.0344
_refine_ls_shift/su_max 0.000
_refine_ls_structure_factor_coef Fsqd
_refine_ls_weighting_details 'w = 1/[\s^2^(Fo^2^)+(0.0701P)^2^+0.3821P] where P=(Fo^2^+2Fc^2^)/3'
_refine_ls_weighting_scheme calc
_refine_ls_wR_factor_gt 0.1098
_refine_ls_wR_factor_ref 0.1266
_reflns_Friedel_coverage 0.000
_reflns_number_gt 5952
_reflns_number_total 6396
_reflns_threshold_expression F^2^>2.0\s(F^2^)
_cod_data_source_file ao9b00531_si_002.cif
_cod_data_source_block 170511-Cl2NV-iPr2-02
_cod_database_code 4516963

loop_
_space_group_symop_id
_space_group_symop_operation_xyz
1 +X,+Y,+Z
2 -X,-Y,-Z

loop_
_atom_site_label
_atom_site_type_symbol
_atom_site_fract_x
_atom_site_fract_y
_atom_site_fract_z
_atom_site_U_iso_or_equiv
_atom_site_adp_type
_atom_site_occupancy
_atom_site_site_symmetry_order
_atom_site_calc_flag
_atom_site_refinement_flags_posn
_atom_site_refinement_flags_adp
V1 V 0.46317(3) 0.32328(3) 0.23334(2) 0.01425(11) Uani 1 1 d . .
Cl1 Cl 0.17967(5) 0.50296(5) 0.40530(3) 0.02620(13) Uani 1 1 d . .
Cl2 Cl 0.49222(6) -0.05973(5) 0.33760(3) 0.02728(13) Uani 1 1 d . .
Si1 Si 0.46268(6) 0.64285(6) 0.13866(3) 0.01948(13) Uani 1 1 d . .
Si2 Si 0.21281(6) 0.28613(6) 0.12417(3) 0.02106(14) Uani 1 1 d . .
O1 O 0.66292(13) 0.24183(14) 0.24667(6) 0.0174(3) Uani 1 1 d . .
N1 N 0.37518(16) 0.27630(17) 0.30919(8) 0.0183(3) Uani 1 1 d . .
C1 C 0.3733(2) 0.5525(2) 0.21541(10) 0.0213(4) Uani 1 1 d . .
H1A H 0.2636 0.5947 0.2026 0.026 Uiso 1 1 calc R U
H1B H 0.3804 0.5832 0.2639 0.026 Uiso 1 1 calc R U
C2 C 0.41157(19) 0.2486(2) 0.14738(9) 0.0198(4) Uani 1 1 d . .
H2A H 0.4507 0.2885 0.1004 0.024 Uiso 1 1 calc R U
H2B H 0.4734 0.1371 0.1565 0.024 Uiso 1 1 calc R U
C3 C 0.33399(18) 0.2162(2) 0.37755(9) 0.0169(3) Uani 1 1 d . .
C4 C 0.24347(19) 0.3082(2) 0.42981(10) 0.0191(4) Uani 1 1 d . .
C5 C 0.2052(2) 0.2475(2) 0.49990(10) 0.0228(4) Uani 1 1 d . .
H5 H 0.1444 0.3121 0.5342 0.027 Uiso 1 1 calc R U
C6 C 0.2567(2) 0.0917(2) 0.51935(10) 0.0234(4) Uani 1 1 d . .
H6 H 0.2311 0.0497 0.5673 0.028 Uiso 1 1 calc R U
C7 C 0.3450(2) -0.0028(2) 0.46947(10) 0.0220(4) Uani 1 1 d . .
H7 H 0.3799 -0.1093 0.4829 0.026 Uiso 1 1 calc R U
C8 C 0.38189(19) 0.0594(2) 0.39974(9) 0.0186(4) Uani 1 1 d . .
C9 C 0.78932(18) 0.15124(19) 0.29222(9) 0.0159(3) Uani 1 1 d . .
C10 C 0.82915(19) 0.2127(2) 0.34662(9) 0.0182(3) Uani 1 1 d . .
C11 C 0.9604(2) 0.1174(2) 0.39081(10) 0.0223(4) Uani 1 1 d . .
H11 H 0.9893 0.1549 0.4287 0.027 Uiso 1 1 calc R U
C12 C 1.0493(2) -0.0307(2) 0.38049(11) 0.0242(4) Uani 1 1 d . .
H12 H 1.1382 -0.0937 0.4113 0.029 Uiso 1 1 calc R U
C13 C 1.00900(19) -0.0874(2) 0.32528(10) 0.0213(4) Uani 1 1 d . .
H13 H 1.0718 -0.1886 0.3181 0.026 Uiso 1 1 calc R U
C14 C 0.87733(19) 0.0022(2) 0.28014(9) 0.0179(3) Uani 1 1 d . .
C15 C 0.3298(3) 0.7402(3) 0.05498(12) 0.0429(6) Uani 1 1 d . .
H15A H 0.3099 0.6660 0.0352 0.051 Uiso 1 1 calc R U
H15B H 0.2336 0.8182 0.0706 0.051 Uiso 1 1 calc R U
H15C H 0.3760 0.7876 0.0151 0.051 Uiso 1 1 calc R U
C16 C 0.5010(3) 0.7836(3) 0.17646(13) 0.0385(5) Uani 1 1 d . .
H16A H 0.5709 0.7321 0.2205 0.046 Uiso 1 1 calc R U
H16B H 0.5473 0.8311 0.1367 0.046 Uiso 1 1 calc R U
H16C H 0.4049 0.8616 0.1921 0.046 Uiso 1 1 calc R U
C17 C 0.6495(3) 0.5031(3) 0.10698(16) 0.0500(7) Uani 1 1 d . .
H17A H 0.7200 0.4514 0.1507 0.060 Uiso 1 1 calc R U
H17B H 0.6341 0.4283 0.0852 0.060 Uiso 1 1 calc R U
H17C H 0.6924 0.5561 0.0683 0.060 Uiso 1 1 calc R U
C18 C 0.2208(3) 0.1845(2) 0.04502(12) 0.0325(5) Uani 1 1 d . .
H18A H 0.2659 0.2211 0.0001 0.039 Uiso 1 1 calc R U
H18B H 0.2833 0.0753 0.0613 0.039 Uiso 1 1 calc R U
H18C H 0.1172 0.2040 0.0323 0.039 Uiso 1 1 calc R U
C19 C 0.0909(2) 0.4939(2) 0.09232(12) 0.0312(5) Uani 1 1 d . .
H19A H 0.1361 0.5310 0.0476 0.037 Uiso 1 1 calc R U
H19B H -0.0117 0.5115 0.0791 0.037 Uiso 1 1 calc R U
H19C H 0.0845 0.5482 0.1336 0.037 Uiso 1 1 calc R U
C20 C 0.1267(3) 0.2157(3) 0.20935(13) 0.0441(6) Uani 1 1 d . .
H20A H 0.1905 0.1069 0.2261 0.053 Uiso 1 1 calc R U
H20B H 0.1203 0.2699 0.2506 0.053 Uiso 1 1 calc R U
H20C H 0.0241 0.2332 0.1961 0.053 Uiso 1 1 calc R U
C23 C 0.6139(2) 0.3893(2) 0.41827(12) 0.0303(4) Uani 1 1 d . .
H23A H 0.5528 0.4959 0.4229 0.036 Uiso 1 1 calc R U
H23B H 0.5469 0.3484 0.4052 0.036 Uiso 1 1 calc R U
H23C H 0.6666 0.3314 0.4668 0.036 Uiso 1 1 calc R U
C22 C 0.8263(3) 0.4550(3) 0.37120(14) 0.0348(5) Uani 1 1 d . .
H22A H 0.7582 0.5600 0.3765 0.042 Uiso 1 1 calc R U
H22B H 0.8862 0.4008 0.4184 0.042 Uiso 1 1 calc R U
H22C H 0.8954 0.4542 0.3287 0.042 Uiso 1 1 calc R U
C21 C 0.7316(2) 0.3770(2) 0.35565(10) 0.0211(4) Uani 1 1 d . .
H21 H 0.6744 0.4330 0.3066 0.025 Uiso 1 1 calc R U
C24 C 0.8318(2) -0.0554(2) 0.21836(11) 0.0243(4) Uani 1 1 d . .
H24 H 0.7177 -0.0065 0.2160 0.029 Uiso 1 1 calc R U
C25 C 0.8861(2) -0.2269(2) 0.23505(14) 0.0345(5) Uani 1 1 d . .
H25A H 0.8535 -0.2573 0.1934 0.041 Uiso 1 1 calc R U
H25B H 0.9977 -0.2788 0.2396 0.041 Uiso 1 1 calc R U
H25C H 0.8420 -0.2545 0.2829 0.041 Uiso 1 1 calc R U
C26 C 0.8860(3) -0.0036(3) 0.14099(12) 0.0479(6) Uani 1 1 d . .
H26A H 0.8563 -0.0411 0.1014 0.057 Uiso 1 1 calc R U
H26B H 0.8392 0.1074 0.1297 0.057 Uiso 1 1 calc R U
H26C H 0.9973 -0.0439 0.1423 0.057 Uiso 1 1 calc R U

loop_
_atom_site_aniso_label
_atom_site_aniso_U_11
_atom_site_aniso_U_22
_atom_site_aniso_U_33
_atom_site_aniso_U_23
_atom_site_aniso_U_13
_atom_site_aniso_U_12
V1 0.01166(17) 0.01516(17) 0.01397(16) -0.00171(11) 0.00097(11) -0.00474(13)
Cl1 0.0244(2) 0.0201(2) 0.0301(2) -0.00620(18) 0.00643(18) -0.0066(2)
Cl2 0.0332(3) 0.0208(2) 0.0238(2) -0.00636(18) -0.00018(18) -0.0075(2)
Si1 0.0225(3) 0.0167(3) 0.0191(2) -0.00361(18) 0.00407(19) -0.0090(2)
Si2 0.0191(3) 0.0275(3) 0.0182(2) -0.0015(2) -0.00136(18) -0.0126(2)
O1 0.0137(6) 0.0168(6) 0.0186(6) -0.0023(5) -0.0003(4) -0.0045(5)
N1 0.0168(7) 0.0192(8) 0.0177(7) -0.0028(6) 0.0007(5) -0.0073(6)
C1 0.0197(9) 0.0170(9) 0.0224(8) -0.0029(7) 0.0055(7) -0.0050(7)
C2 0.0173(8) 0.0236(9) 0.0176(8) -0.0050(7) 0.0009(6) -0.0080(7)
C3 0.0142(8) 0.0220(9) 0.0147(7) -0.0013(7) -0.0012(6) -0.0089(7)
C4 0.0150(8) 0.0206(9) 0.0209(8) -0.0030(7) 0.0004(6) -0.0076(7)
C5 0.0173(9) 0.0331(11) 0.0190(8) -0.0062(7) 0.0038(7) -0.0121(8)
C6 0.0209(9) 0.0353(11) 0.0166(8) 0.0033(7) -0.0011(7) -0.0177(8)
C7 0.0209(9) 0.0242(10) 0.0222(8) 0.0039(7) -0.0064(7) -0.0135(8)
C8 0.0168(8) 0.0213(9) 0.0186(8) -0.0031(7) -0.0019(6) -0.0090(7)
C9 0.0113(7) 0.0180(8) 0.0167(7) 0.0006(6) 0.0014(6) -0.0066(7)
C10 0.0184(8) 0.0178(9) 0.0193(8) -0.0011(6) 0.0027(6) -0.0100(7)
C11 0.0232(9) 0.0244(10) 0.0221(8) -0.0005(7) -0.0039(7) -0.0141(8)
C12 0.0166(9) 0.0238(10) 0.0280(9) 0.0043(7) -0.0063(7) -0.0077(8)
C13 0.0147(8) 0.0173(9) 0.0272(9) -0.0007(7) 0.0010(7) -0.0044(7)
C14 0.0141(8) 0.0192(9) 0.0192(8) -0.0026(6) 0.0039(6) -0.0072(7)
C15 0.0543(15) 0.0621(16) 0.0223(10) 0.0032(10) -0.0057(9) -0.0380(13)
C16 0.0532(14) 0.0408(13) 0.0350(11) -0.0098(10) -0.0004(10) -0.0314(12)
C17 0.0480(14) 0.0281(12) 0.0624(16) -0.0043(11) 0.0380(12) -0.0138(11)
C18 0.0401(12) 0.0250(11) 0.0331(10) -0.0027(8) -0.0135(9) -0.0142(9)
C19 0.0219(10) 0.0329(11) 0.0346(10) -0.0119(9) -0.0058(8) -0.0055(9)
C20 0.0356(12) 0.0748(19) 0.0310(11) 0.0053(11) -0.0005(9) -0.0382(13)
C23 0.0283(10) 0.0265(10) 0.0351(10) -0.0097(8) 0.0094(8) -0.0112(9)
C22 0.0328(11) 0.0272(11) 0.0526(13) -0.0128(10) 0.0043(9) -0.0188(9)
C21 0.0224(9) 0.0194(9) 0.0219(8) -0.0035(7) -0.0004(7) -0.0098(8)
C24 0.0189(9) 0.0237(10) 0.0275(9) -0.0097(7) 0.0003(7) -0.0052(8)
C25 0.0256(10) 0.0258(11) 0.0506(13) -0.0173(9) -0.0030(9) -0.0056(9)
C26 0.0676(17) 0.0565(16) 0.0244(10) -0.0149(10) 0.0082(11) -0.0300(14)

loop_
_atom_type_symbol
_atom_type_description
_atom_type_scat_dispersion_real
_atom_type_scat_dispersion_imag
_atom_type_scat_source
C C 0.0033 0.0016
;
International Tables for Crystallography
(Vol. C, Tables 4.2.6.8 and 6.1.1.4)
;
H H 0.0000 0.0000
;
International Tables for Crystallography
(Vol. C, Table 6.1.1.4)
;
Cl Cl 0.1484 0.1585
;
International Tables for Crystallography
(Vol. C, Tables 4.2.6.8 and 6.1.1.4)
;
N N 0.0061 0.0033
;
International Tables for Crystallography
(Vol. C, Tables 4.2.6.8 and 6.1.1.4)
;
O O 0.0106 0.0060
;
International Tables for Crystallography
(Vol. C, Tables 4.2.6.8 and 6.1.1.4)
;
Si Si 0.0817 0.0704
;
International Tables for Crystallography
(Vol. C, Tables 4.2.6.8 and 6.1.1.4)
;
V V 0.3005 0.5294
;
International Tables for Crystallography
(Vol. C, Tables 4.2.6.8 and 6.1.1.4)
;

loop_
_geom_angle_atom_site_label_1
_geom_angle_atom_site_label_2
_geom_angle_atom_site_label_3
_geom_angle
N1 V1 O1 112.87(6)
N1 V1 C2 105.54(7)
O1 V1 C2 110.45(6)
N1 V1 C1 105.72(7)
O1 V1 C1 110.11(7)
C2 V1 C1 112.02(8)
C15 Si1 C16 109.64(12)
C15 Si1 C17 109.02(13)
C16 Si1 C17 106.74(13)
C15 Si1 C1 109.43(9)
C16 Si1 C1 109.19(9)
C17 Si1 C1 112.77(9)
C20 Si2 C19 109.43(12)
C20 Si2 C18 109.08(11)
C19 Si2 C18 108.72(9)
C20 Si2 C2 110.22(9)
C19 Si2 C2 110.44(9)
C18 Si2 C2 108.92(9)
C9 O1 V1 149.21(10)
C3 N1 V1 167.59(13)
Si1 C1 V1 116.72(9)
Si1 C1 H1A 108.1
V1 C1 H1A 108.1
Si1 C1 H1B 108.1
V1 C1 H1B 108.1
H1A C1 H1B 107.3
Si2 C2 V1 123.69(9)
Si2 C2 H2A 106.4
V1 C2 H2A 106.4
Si2 C2 H2B 106.4
V1 C2 H2B 106.4
H2A C2 H2B 106.5
N1 C3 C8 121.91(15)
N1 C3 C4 121.79(16)
C8 C3 C4 116.30(15)
C5 C4 C3 121.97(17)
C5 C4 Cl1 119.62(14)
C3 C4 Cl1 118.42(13)
C6 C5 C4 119.45(17)
C6 C5 H5 120.3
C4 C5 H5 120.3
C7 C6 C5 120.51(16)
C7 C6 H6 119.7
C5 C6 H6 119.7
C6 C7 C8 119.39(18)
C6 C7 H7 120.3
C8 C7 H7 120.3
C7 C8 C3 122.38(16)
C7 C8 Cl2 119.07(14)
C3 C8 Cl2 118.54(13)
O1 C9 C14 118.02(15)
O1 C9 C10 119.14(15)
C14 C9 C10 122.79(15)
C11 C10 C9 117.29(16)
C11 C10 C21 122.21(16)
C9 C10 C21 120.49(15)
C12 C11 C10 121.27(17)
C12 C11 H11 119.4
C10 C11 H11 119.4
C11 C12 C13 120.20(17)
C11 C12 H12 119.9
C13 C12 H12 119.9
C12 C13 C14 121.02(17)
C12 C13 H13 119.5
C14 C13 H13 119.5
C13 C14 C9 117.41(16)
C13 C14 C24 122.30(16)
C9 C14 C24 120.26(15)
Si1 C15 H15A 109.5
Si1 C15 H15B 109.5
H15A C15 H15B 109.5
Si1 C15 H15C 109.5
H15A C15 H15C 109.5
H15B C15 H15C 109.5
Si1 C16 H16A 109.5
Si1 C16 H16B 109.5
H16A C16 H16B 109.5
Si1 C16 H16C 109.5
H16A C16 H16C 109.5
H16B C16 H16C 109.5
Si1 C17 H17A 109.5
Si1 C17 H17B 109.5
H17A C17 H17B 109.5
Si1 C17 H17C 109.5
H17A C17 H17C 109.5
H17B C17 H17C 109.5
Si2 C18 H18A 109.5
Si2 C18 H18B 109.5
H18A C18 H18B 109.5
Si2 C18 H18C 109.5
H18A C18 H18C 109.5
H18B C18 H18C 109.5
Si2 C19 H19A 109.5
Si2 C19 H19B 109.5
H19A C19 H19B 109.5
Si2 C19 H19C 109.5
H19A C19 H19C 109.5
H19B C19 H19C 109.5
Si2 C20 H20A 109.5
Si2 C20 H20B 109.5
H20A C20 H20B 109.5
Si2 C20 H20C 109.5
H20A C20 H20C 109.5
H20B C20 H20C 109.5
C21 C23 H23A 109.5
C21 C23 H23B 109.5
H23A C23 H23B 109.5
C21 C23 H23C 109.5
H23A C23 H23C 109.5
H23B C23 H23C 109.5
C21 C22 H22A 109.5
C21 C22 H22B 109.5
H22A C22 H22B 109.5
C21 C22 H22C 109.5
H22A C22 H22C 109.5
H22B C22 H22C 109.5
C10 C21 C22 112.87(16)
C10 C21 C23 111.16(15)
C22 C21 C23 110.01(16)
C10 C21 H21 107.5
C22 C21 H21 107.5
C23 C21 H21 107.5
C14 C24 C26 109.85(17)
C14 C24 C25 113.20(16)
C26 C24 C25 111.93(18)
C14 C24 H24 107.2
C26 C24 H24 107.2
C25 C24 H24 107.2
C24 C25 H25A 109.5
C24 C25 H25B 109.5
H25A C25 H25B 109.5
C24 C25 H25C 109.5
H25A C25 H25C 109.5
H25B C25 H25C 109.5
C24 C26 H26A 109.5
C24 C26 H26B 109.5
H26A C26 H26B 109.5
C24 C26 H26C 109.5
H26A C26 H26C 109.5
H26B C26 H26C 109.5

loop_
_geom_bond_atom_site_label_1
_geom_bond_atom_site_label_2
_geom_bond_distance
V1 N1 1.6626(14)
V1 O1 1.7661(12)
V1 C2 2.0190(18)
V1 C1 2.0269(18)
Cl1 C4 1.7373(19)
Cl2 C8 1.7324(18)
Si1 C15 1.863(2)
Si1 C16 1.866(2)
Si1 C17 1.867(2)
Si1 C1 1.8838(18)
Si2 C20 1.866(2)
Si2 C19 1.872(2)
Si2 C18 1.874(2)
Si2 C2 1.8760(18)
O1 C9 1.370(2)
N1 C3 1.375(2)
C1 H1A 0.9900
C1 H1B 0.9900
C2 H2A 0.9900
C2 H2B 0.9900
C3 C8 1.407(2)
C3 C4 1.408(2)
C4 C5 1.389(2)
C5 C6 1.389(3)
C5 H5 0.9500
C6 C7 1.384(3)
C6 H6 0.9500
C7 C8 1.385(2)
C7 H7 0.9500
C9 C14 1.401(3)
C9 C10 1.408(2)
C10 C11 1.395(2)
C10 C21 1.523(3)
C11 C12 1.385(3)
C11 H11 0.9500
C12 C13 1.390(3)
C12 H12 0.9500
C13 C14 1.399(2)
C13 H13 0.9500
C14 C24 1.518(3)
C15 H15A 0.9800
C15 H15B 0.9800
C15 H15C 0.9800
C16 H16A 0.9800
C16 H16B 0.9800
C16 H16C 0.9800
C17 H17A 0.9800
C17 H17B 0.9800
C17 H17C 0.9800
C18 H18A 0.9800
C18 H18B 0.9800
C18 H18C 0.9800
C19 H19A 0.9800
C19 H19B 0.9800
C19 H19C 0.9800
C20 H20A 0.9800
C20 H20B 0.9800
C20 H20C 0.9800
C23 C21 1.531(2)
C23 H23A 0.9800
C23 H23B 0.9800
C23 H23C 0.9800
C22 C21 1.529(3)
C22 H22A 0.9800
C22 H22B 0.9800
C22 H22C 0.9800
C21 H21 1.0000
C24 C26 1.529(3)
C24 C25 1.529(3)
C24 H24 1.0000
C25 H25A 0.9800
C25 H25B 0.9800
C25 H25C 0.9800
C26 H26A 0.9800
C26 H26B 0.9800
C26 H26C 0.9800

loop_
_geom_torsion_atom_site_label_1
_geom_torsion_atom_site_label_2
_geom_torsion_atom_site_label_3
_geom_torsion_atom_site_label_4
_geom_torsion
N1 V1 O1 C9 1.1(2)
C2 V1 O1 C9 -116.8(2)
C1 V1 O1 C9 118.9(2)
O1 V1 N1 C3 -8.6(7)
C2 V1 N1 C3 112.1(6)
C1 V1 N1 C3 -129.0(6)
C15 Si1 C1 V1 107.97(13)
C16 Si1 C1 V1 -132.02(12)
C17 Si1 C1 V1 -13.55(16)
C20 Si2 C2 V1 -56.45(16)
C19 Si2 C2 V1 64.59(13)
C18 Si2 C2 V1 -176.09(11)
V1 N1 C3 C8 -56.0(7)
V1 N1 C3 C4 123.0(6)
N1 C3 C4 C5 -178.11(16)
C8 C3 C4 C5 0.9(2)
N1 C3 C4 Cl1 1.5(2)
C8 C3 C4 Cl1 -179.53(12)
C3 C4 C5 C6 -0.3(3)
Cl1 C4 C5 C6 -179.88(13)
C4 C5 C6 C7 -0.2(3)
C5 C6 C7 C8 0.0(3)
C6 C7 C8 C3 0.6(3)
C6 C7 C8 Cl2 -179.91(13)
N1 C3 C8 C7 177.97(16)
C4 C3 C8 C7 -1.0(2)
N1 C3 C8 Cl2 -1.5(2)
C4 C3 C8 Cl2 179.46(12)
V1 O1 C9 C14 99.0(2)
V1 O1 C9 C10 -83.7(3)
O1 C9 C10 C11 -178.77(14)
C14 C9 C10 C11 -1.6(2)
O1 C9 C10 C21 1.0(2)
C14 C9 C10 C21 178.19(15)
C9 C10 C11 C12 1.2(3)
C21 C10 C11 C12 -178.54(16)
C10 C11 C12 C13 0.1(3)
C11 C12 C13 C14 -1.1(3)
C12 C13 C14 C9 0.8(2)
C12 C13 C14 C24 178.81(16)
O1 C9 C14 C13 177.83(14)
C10 C9 C14 C13 0.6(2)
O1 C9 C14 C24 -0.3(2)
C10 C9 C14 C24 -177.48(15)
C11 C10 C21 C22 37.9(2)
C9 C10 C21 C22 -141.81(17)
C11 C10 C21 C23 -86.2(2)
C9 C10 C21 C23 94.03(19)
C13 C14 C24 C26 -96.8(2)
C9 C14 C24 C26 81.2(2)
C13 C14 C24 C25 29.1(2)
C9 C14 C24 C25 -152.88(17)
